data_4073269
loop_
_publ_author_name
'Albano, Vincenzo G.'
'Bandini, Marco'
'Moorlag, Carolyn'
'Piccinelli, Fabio'
'Pietrangelo, Agostino'
'Tommasi, Simona'
'Umani-Ronchi, Achille'
'Wolf, Michael O.'

_publ_section_title
;
 Electropolymerized Pd-Containing Thiophene Polymer:&#x00A0; A Reusable
 Supported Catalyst for Cross-Coupling Reactions
;
_journal_issue 18
_journal_name_full Organometallics
_journal_page_first 4373
_journal_paper_doi 10.1021/om070210l
_journal_volume 26
_journal_year 2007
_chemical_formula_sum 'C35 H35 F6 N2 P Pd S6'
_chemical_formula_weight 927.38
_chemical_name_systematic
; 
 ? 
;
_space_group_IT_number 5
_symmetry_cell_setting monoclinic
_symmetry_space_group_name_Hall 'C 2y'
_symmetry_space_group_name_H-M 'C 1 2 1'
_atom_sites_solution_hydrogens geom
_atom_sites_solution_primary direct
_atom_sites_solution_secondary difmap
_audit_creation_method SHELXL-97
_cell_angle_alpha 90.00
_cell_angle_beta 103.020(6)
_cell_angle_gamma 90.00
_cell_formula_units_Z 4
_cell_length_a 20.049(7)
_cell_length_b 10.594(4)
_cell_length_c 19.372(7)
_cell_measurement_temperature 293(2)
_cell_volume 4009(3)
_computing_cell_refinement 'Bruker APEX II'
_computing_data_collection 'Bruker APEX II'
_computing_data_reduction 'Bruker SAINT+'
_computing_molecular_graphics SCHAKAL-97
_computing_publication_material 'SHELXL-97 (Sheldrick, 1997)'
_computing_structure_refinement 'SHELXL-97 (Sheldrick, 1997)'
_computing_structure_solution 'SHELXS-97 (Sheldrick, 1990)'
_diffrn_ambient_temperature 293(2)
_diffrn_measured_fraction_theta_full 0.997
_diffrn_measured_fraction_theta_max 0.997
_diffrn_measurement_device_type 'Bruker APEX II CCD'
_diffrn_measurement_method '\W scans'
_diffrn_radiation_monochromator graphite
_diffrn_radiation_source 'fine-focus sealed tube'
_diffrn_radiation_type MoK\a
_diffrn_radiation_wavelength 0.71073
_diffrn_reflns_av_R_equivalents 0.0314
_diffrn_reflns_av_sigmaI/netI 0.0516
_diffrn_reflns_limit_h_max 22
_diffrn_reflns_limit_h_min -22
_diffrn_reflns_limit_k_max 11
_diffrn_reflns_limit_k_min -11
_diffrn_reflns_limit_l_max 21
_diffrn_reflns_limit_l_min -21
_diffrn_reflns_number 12368
_diffrn_reflns_theta_full 23.36
_diffrn_reflns_theta_max 23.36
_diffrn_reflns_theta_min 1.08
_exptl_absorpt_coefficient_mu 0.872
_exptl_absorpt_correction_T_max 1.00
_exptl_absorpt_correction_T_min 0.80
_exptl_absorpt_correction_type empirical
_exptl_absorpt_process_details SADABS
_exptl_crystal_colour pale-yellow
_exptl_crystal_density_diffrn 1.537
_exptl_crystal_density_method 'not measured'
_exptl_crystal_description platelet
_exptl_crystal_F_000 1880
_exptl_crystal_size_max 0.45
_exptl_crystal_size_mid 0.15
_exptl_crystal_size_min 0.10
_refine_diff_density_max 0.735
_refine_diff_density_min -0.738
_refine_diff_density_rms 0.106
_refine_ls_abs_structure_details 'Flack H D (1983), Acta Cryst. A39, 876-881'
_refine_ls_abs_structure_Flack 0.00(5)
_refine_ls_extinction_method none
_refine_ls_goodness_of_fit_ref 1.002
_refine_ls_hydrogen_treatment mixed
_refine_ls_matrix_type full
_refine_ls_number_parameters 410
_refine_ls_number_reflns 5786
_refine_ls_number_restraints 4
_refine_ls_restrained_S_all 1.002
_refine_ls_R_factor_all 0.0786
_refine_ls_R_factor_gt 0.0589
_refine_ls_shift/su_max 0.045
_refine_ls_shift/su_mean 0.000
_refine_ls_structure_factor_coef Fsqd
_refine_ls_weighting_details 'calc w=1/[\s^2^(Fo^2^)+(0.1251P)^2^+0.0000P] where P=(Fo^2^+2Fc^2^)/3'
_refine_ls_weighting_scheme calc
_refine_ls_wR_factor_gt 0.1620
_refine_ls_wR_factor_ref 0.1783
_reflns_number_gt 4284
_reflns_number_total 5786
_reflns_threshold_expression >2sigma(I)
_cod_data_source_file om070210l-file001.cif
_cod_data_source_block 2b
_cod_depositor_comments
;
The following automatic conversions were performed:

'_symmetry_cell_setting' value 'Monoclinic' changed to 'monoclinic'
according to /home/saulius/struct/CIF-dictionaries/cif_core.dic
dictionary named 'cif_core.dic' version 2.4.1 from 2010-06-29.

Automatic conversion script
Id: cif_fix_values 1715 2011-07-08 13:25:40Z adriana 
;
_cod_original_sg_symbol_H-M C2
_cod_database_code 4073269

loop_
_symmetry_equiv_pos_as_xyz
'x, y, z'
'-x, y, -z'
'x+1/2, y+1/2, z'
'-x+1/2, y+1/2, -z'

loop_
_atom_site_label
_atom_site_type_symbol
_atom_site_fract_x
_atom_site_fract_y
_atom_site_fract_z
_atom_site_U_iso_or_equiv
_atom_site_adp_type
_atom_site_occupancy
_atom_site_symmetry_multiplicity
_atom_site_calc_flag
_atom_site_refinement_flags
_atom_site_disorder_assembly
_atom_site_disorder_group
Pd1 Pd 0.77455(2) 0.31363(4) 0.10765(2) 0.08071(14) Uani 1 1 d . . .
S1 S 0.74000(8) 0.37952(17) 0.29479(9) 0.0790(5) Uani 1 1 d . . .
S4 S 0.82471(8) 0.71900(17) 0.32356(8) 0.0783(5) Uani 1 1 d . . .
S3 S 0.54762(8) 0.44096(16) 0.35456(9) 0.0782(4) Uani 1 1 d . . .
S2 S 0.86944(9) 0.52753(19) 0.20903(9) 0.0855(5) Uani 1 1 d . . .
N2 N 0.8763(2) 0.2879(5) 0.0990(2) 0.0780(15) Uani 1 1 d D C .
H2N H 0.860(2) 0.248(3) 0.0538(10) 0.050(12) Uiso 1 1 d D . .
C8 C 0.7406(3) 0.2272(7) 0.2641(4) 0.086(2) Uani 1 1 d . C .
C15 C 0.5361(3) 0.5978(6) 0.3690(3) 0.0715(17) Uani 1 1 d . F .
N1 N 0.7972(2) 0.1518(5) 0.1722(2) 0.0703(14) Uani 1 1 d D C .
H1N H 0.7533(9) 0.110(3) 0.167(3) 0.078(17) Uiso 1 1 d D . .
C11 C 0.6559(3) 0.3689(7) 0.2984(3) 0.0793(19) Uani 1 1 d . . .
C26 C 0.9284(3) 0.6454(7) 0.4134(3) 0.086(2) Uani 1 1 d . . .
H26 H 0.9692 0.6059 0.4349 0.104 Uiso 1 1 calc R . .
C25 C 0.9008(3) 0.6372(6) 0.3428(3) 0.0685(16) Uani 1 1 d . . .
C1 C 0.8521(3) 0.0817(6) 0.1509(3) 0.0770(19) Uani 1 1 d . . .
H1 H 0.8330 0.0458 0.1040 0.092 Uiso 1 1 calc R C .
C24 C 0.9227(3) 0.5720(6) 0.2874(3) 0.0689(16) Uani 1 1 d . . .
C12 C 0.6195(3) 0.4718(6) 0.3222(3) 0.0697(17) Uani 1 1 d . . .
C7 C 0.8066(3) 0.1763(8) 0.2484(3) 0.089(2) Uani 1 1 d . . .
H7A H 0.8432 0.2371 0.2634 0.107 Uiso 1 1 calc R C .
H7B H 0.8195 0.0987 0.2747 0.107 Uiso 1 1 calc R . .
C22 C 0.9942(3) 0.4670(8) 0.2248(4) 0.101(2) Uani 1 1 d . . .
H22 H 1.0350 0.4355 0.2166 0.122 Uiso 1 1 calc R . .
C14 C 0.5861(3) 0.6681(7) 0.3517(4) 0.091(2) Uani 1 1 d . . .
H14 H 0.5889 0.7552 0.3574 0.109 Uiso 1 1 calc R . .
C10 C 0.6314(3) 0.2519(6) 0.2751(4) 0.089(2) Uani 1 1 d . C .
H10 H 0.5860 0.2284 0.2714 0.107 Uiso 1 1 calc R . .
C27 C 0.8920(3) 0.7152(8) 0.4493(3) 0.089(2) Uani 1 1 d . . .
H27 H 0.9056 0.7277 0.4979 0.106 Uiso 1 1 calc R . .
C28 C 0.8333(3) 0.7668(6) 0.4092(3) 0.0779(19) Uani 1 1 d . . .
C23 C 0.9889(3) 0.5339(8) 0.2906(4) 0.095(2) Uani 1 1 d . . .
H23 H 1.0254 0.5483 0.3288 0.114 Uiso 1 1 calc R . .
C5 C 0.9391(4) -0.0889(8) 0.1626(5) 0.116(3) Uani 1 1 d . . .
H5A H 0.9599 -0.1598 0.1911 0.140 Uiso 1 1 calc R C .
H5B H 0.9160 -0.1216 0.1167 0.140 Uiso 1 1 calc R . .
C3 C 0.9637(3) 0.1123(8) 0.1099(4) 0.102(3) Uani 1 1 d . . .
H3A H 0.9434 0.0877 0.0615 0.123 Uiso 1 1 calc R C .
H3B H 1.0006 0.1709 0.1090 0.123 Uiso 1 1 calc R . .
C21 C 0.9333(3) 0.4570(7) 0.1783(3) 0.0831(19) Uani 1 1 d . C .
C2 C 0.9089(3) 0.1784(7) 0.1424(3) 0.0765(19) Uani 1 1 d . C .
H2 H 0.9313 0.2096 0.1895 0.092 Uiso 1 1 calc R . .
C9 C 0.6800(4) 0.1705(7) 0.2572(4) 0.102(2) Uani 1 1 d . . .
H9 H 0.6712 0.0875 0.2424 0.122 Uiso 1 1 calc R C .
C13 C 0.6337(3) 0.5964(7) 0.3242(4) 0.087(2) Uani 1 1 d . . .
H13 H 0.6706 0.6313 0.3091 0.105 Uiso 1 1 calc R . .
C20 C 0.9211(4) 0.4015(7) 0.1056(3) 0.090(2) Uani 1 1 d . . .
H20A H 0.8998 0.4642 0.0712 0.109 Uiso 1 1 calc R C .
H20B H 0.9646 0.3783 0.0952 0.109 Uiso 1 1 calc R . .
C6 C 0.8833(3) -0.0269(7) 0.1994(4) 0.094(2) Uani 1 1 d . C .
H6A H 0.8484 -0.0881 0.2036 0.112 Uiso 1 1 calc R . .
H6B H 0.9046 0.0042 0.2463 0.112 Uiso 1 1 calc R . .
C4 C 0.9923(3) -0.0046(9) 0.1530(4) 0.116(3) Uani 1 1 d . C .
H4A H 1.0228 -0.0490 0.1289 0.139 Uiso 1 1 calc R . .
H4B H 1.0189 0.0216 0.1990 0.139 Uiso 1 1 calc R . .
C35 C 0.6640(4) 0.3412(9) 0.0973(5) 0.116(3) Uiso 1 1 d . C .
H35A H 0.6695 0.2697 0.0713 0.140 Uiso 1 1 calc R A 1
H35B H 0.6369 0.3377 0.1305 0.140 Uiso 1 1 calc R A 1
C33 C 0.7367(4) 0.4696(10) 0.0402(4) 0.119(3) Uiso 1 1 d . C .
H33A H 0.7493 0.4123 0.0090 0.143 Uiso 1 1 calc R B 1
H33B H 0.7526 0.5522 0.0422 0.143 Uiso 1 1 calc R B 1
C34 C 0.6887(5) 0.4269(12) 0.0892(6) 0.100(4) Uiso 0.665(11) 1 d P C 1
H34 H 0.6795 0.4918 0.1180 0.120 Uiso 1 1 calc R C 1
C34A C 0.6964(9) 0.4156(17) 0.0382(10) 0.068(5) Uiso 0.335(11) 1 d P C 2
C16 C 0.4775(3) 0.6448(6) 0.3950(3) 0.0727(16) Uiso 1 1 d . . .
C18 C 0.3970(4) 0.7699(8) 0.4324(4) 0.114(3) Uiso 1 1 d . . .
H18 H 0.3719 0.8376 0.4437 0.136 Uiso 1 1 calc R D 1
C19 C 0.3800(4) 0.6555(8) 0.4428(4) 0.098(2) Uiso 1 1 d . F .
H19 H 0.3432 0.6367 0.4630 0.118 Uiso 1 1 calc R E 1
S5 S 0.42375(18) 0.5528(4) 0.4200(2) 0.1292(11) Uiso 0.6664(1) 1 d P F 1
C17 C 0.46030(17) 0.7918(4) 0.40082(18) 0.0896(9) Uiso 0.6664(1) 1 d P F 1
H17 H 0.4811 0.8647 0.3892 0.108 Uiso 1 1 calc R F 1
S5A S 0.46030(17) 0.7918(4) 0.40082(18) 0.0896(9) Uiso 0.3336(1) 1 d P F 2
C171 C 0.42375(18) 0.5528(4) 0.4200(2) 0.1292(11) Uiso 0.33 1 d P F 2
C29 C 0.7838(3) 0.8483(6) 0.4308(3) 0.0708(15) Uiso 1 1 d . . .
C30 C 0.7316(2) 0.9268(5) 0.3805(3) 0.0605(13) Uiso 1 1 d . . .
H30 H 0.7223 0.9292 0.3313 0.073 Uiso 1 1 calc R . .
S6 S 0.78471(14) 0.8763(3) 0.51509(15) 0.1334(8) Uiso 1 1 d . . .
C31 C 0.6985(4) 1.0001(9) 0.4301(4) 0.114(3) Uiso 1 1 d . . .
H31 H 0.6623 1.0555 0.4145 0.137 Uiso 1 1 calc R . .
C32 C 0.7241(4) 0.9800(8) 0.4950(4) 0.103(2) Uiso 1 1 d . . .
H32 H 0.7087 1.0235 0.5301 0.124 Uiso 1 1 calc R . .
P1 P 0.66864(8) 0.8240(2) 0.12669(8) 0.0816(5) Uani 1 1 d . . .
F2 F 0.6071(3) 0.8708(11) 0.1459(5) 0.252(4) Uani 1 1 d . . .
F6 F 0.6354(6) 0.7633(7) 0.0593(3) 0.267(5) Uani 1 1 d . . .
F3 F 0.6632(6) 0.6981(6) 0.1635(4) 0.259(4) Uani 1 1 d . . .
F1 F 0.7373(4) 0.7763(9) 0.1174(6) 0.278(4) Uani 1 1 d . . .
F4 F 0.7100(4) 0.8879(7) 0.1960(4) 0.205(3) Uani 1 1 d . . .
F5 F 0.6762(5) 0.9527(6) 0.0915(4) 0.206(3) Uani 1 1 d . . .

loop_
_atom_site_aniso_label
_atom_site_aniso_U_11
_atom_site_aniso_U_22
_atom_site_aniso_U_33
_atom_site_aniso_U_23
_atom_site_aniso_U_13
_atom_site_aniso_U_12
Pd1 0.0798(2) 0.1036(3) 0.0553(2) -0.0047(3) 0.00800(19) 0.0314(3)
S1 0.0657(8) 0.0929(11) 0.0786(9) -0.0025(9) 0.0164(7) 0.0024(8)
S4 0.0824(9) 0.0866(10) 0.0623(8) -0.0047(8) 0.0085(7) 0.0002(8)
S3 0.0765(8) 0.0761(9) 0.0890(9) 0.0157(8) 0.0334(7) 0.0042(8)
S2 0.0813(9) 0.1031(12) 0.0735(9) -0.0162(9) 0.0204(8) 0.0002(9)
N2 0.086(3) 0.097(4) 0.050(2) -0.008(3) 0.013(2) 0.020(3)
C8 0.080(4) 0.096(4) 0.081(4) 0.001(4) 0.018(3) 0.025(4)
C15 0.057(3) 0.080(4) 0.080(4) 0.013(3) 0.021(3) 0.000(3)
N1 0.054(2) 0.091(3) 0.070(3) -0.016(3) 0.022(2) 0.013(2)
C11 0.085(3) 0.096(4) 0.064(3) 0.017(3) 0.033(3) 0.005(3)
C26 0.078(4) 0.093(4) 0.083(4) -0.007(4) 0.007(3) 0.010(4)
C25 0.065(3) 0.073(4) 0.069(3) -0.007(3) 0.017(3) -0.014(3)
C1 0.069(3) 0.085(4) 0.072(4) -0.020(3) 0.006(3) 0.012(3)
C24 0.065(3) 0.064(3) 0.082(4) -0.004(3) 0.027(3) -0.006(3)
C12 0.062(3) 0.080(4) 0.076(3) 0.015(3) 0.032(3) 0.010(3)
C7 0.079(4) 0.109(5) 0.079(4) 0.001(4) 0.019(3) 0.029(4)
C22 0.078(3) 0.124(6) 0.115(5) -0.003(4) 0.052(3) -0.016(4)
C14 0.092(4) 0.075(4) 0.115(5) -0.004(4) 0.041(4) 0.006(4)
C10 0.081(4) 0.072(4) 0.121(5) 0.011(4) 0.040(4) 0.005(3)
C27 0.090(4) 0.116(5) 0.054(3) -0.005(4) 0.003(3) 0.013(4)
C28 0.097(4) 0.073(4) 0.065(3) -0.004(3) 0.023(3) -0.016(3)
C23 0.082(4) 0.108(5) 0.099(5) -0.015(4) 0.028(4) -0.011(4)
C5 0.074(4) 0.097(5) 0.168(8) -0.009(5) 0.005(5) 0.029(4)
C3 0.064(3) 0.126(6) 0.113(5) -0.016(5) 0.012(4) 0.024(4)
C21 0.102(4) 0.084(4) 0.071(3) -0.012(3) 0.038(3) -0.020(4)
C2 0.066(3) 0.107(5) 0.054(3) -0.005(3) 0.009(3) 0.002(3)
C9 0.111(4) 0.070(4) 0.140(5) 0.015(4) 0.062(4) 0.002(4)
C13 0.071(3) 0.091(5) 0.104(5) 0.001(4) 0.028(3) -0.006(3)
C20 0.111(4) 0.088(5) 0.082(4) 0.003(4) 0.043(3) 0.007(4)
C6 0.054(3) 0.108(5) 0.118(5) -0.019(4) 0.016(3) 0.016(3)
C4 0.053(3) 0.172(8) 0.117(6) -0.003(6) 0.009(4) 0.032(4)
P1 0.0809(9) 0.0942(11) 0.0726(8) -0.0009(11) 0.0232(7) -0.0053(10)
F2 0.132(3) 0.311(12) 0.352(8) -0.054(8) 0.137(4) 0.001(5)
F6 0.512(14) 0.171(6) 0.081(3) -0.028(3) -0.010(6) -0.092(7)
F3 0.525(13) 0.117(4) 0.160(5) 0.048(4) 0.131(6) -0.033(7)
F1 0.209(5) 0.243(9) 0.429(10) -0.114(8) 0.172(6) 0.032(6)
F4 0.201(6) 0.161(5) 0.198(6) -0.041(5) -0.069(5) 0.010(5)
F5 0.314(9) 0.117(4) 0.180(6) 0.028(4) 0.043(6) -0.021(6)

loop_
_atom_type_symbol
_atom_type_description
_atom_type_scat_dispersion_real
_atom_type_scat_dispersion_imag
_atom_type_scat_source
C C 0.0033 0.0016 'International Tables Vol C Tables 4.2.6.8 and 6.1.1.4'
H H 0.0000 0.0000 'International Tables Vol C Tables 4.2.6.8 and 6.1.1.4'
N N 0.0061 0.0033 'International Tables Vol C Tables 4.2.6.8 and 6.1.1.4'
F F 0.0171 0.0103 'International Tables Vol C Tables 4.2.6.8 and 6.1.1.4'
P P 0.1023 0.0942 'International Tables Vol C Tables 4.2.6.8 and 6.1.1.4'
S S 0.1246 0.1234 'International Tables Vol C Tables 4.2.6.8 and 6.1.1.4'
Pd Pd -0.9988 1.0072 'International Tables Vol C Tables 4.2.6.8 and 6.1.1.4'

loop_
_geom_angle_atom_site_label_1
_geom_angle_atom_site_label_2
_geom_angle_atom_site_label_3
_geom_angle
C34 Pd1 N2 148.1(4)
C34 Pd1 N1 129.4(4)
N2 Pd1 N1 81.86(18)
C34 Pd1 C34A 28.8(5)
N2 Pd1 C34A 127.5(5)
N1 Pd1 C34A 145.2(5)
C34 Pd1 C33 43.7(4)
N2 Pd1 C33 105.6(3)
N1 Pd1 C33 171.8(3)
C34A Pd1 C33 26.7(5)
C34 Pd1 C35 28.6(4)
N2 Pd1 C35 170.5(3)
N1 Pd1 C35 103.9(3)
C34A Pd1 C35 44.6(6)
C33 Pd1 C35 68.3(3)
C11 S1 C8 92.1(3)
C28 S4 C25 92.8(3)
C15 S3 C12 91.7(3)
C21 S2 C24 93.6(3)
C20 N2 C2 113.6(5)
C20 N2 Pd1 117.8(4)
C2 N2 Pd1 111.5(4)
C9 C8 C7 129.2(7)
C9 C8 S1 112.4(5)
C7 C8 S1 118.4(5)
C14 C15 C16 126.5(6)
C14 C15 S3 111.2(5)
C16 C15 S3 122.3(5)
C1 N1 C7 116.1(4)
C1 N1 Pd1 108.7(4)
C7 N1 Pd1 114.5(4)
C10 C11 C12 128.1(6)
C10 C11 S1 109.3(5)
C12 C11 S1 122.6(5)
C27 C26 C25 114.3(6)
C26 C25 C24 131.5(6)
C26 C25 S4 109.0(5)
C24 C25 S4 119.4(4)
N1 C1 C6 116.0(5)
N1 C1 C2 108.0(5)
C6 C1 C2 110.5(5)
C23 C24 C25 124.6(5)
C23 C24 S2 111.2(5)
C25 C24 S2 124.3(4)
C13 C12 C11 128.9(6)
C13 C12 S3 111.3(5)
C11 C12 S3 119.7(5)
N1 C7 C8 110.1(5)
C21 C22 C23 112.5(6)
C15 C14 C13 113.5(7)
C11 C10 C9 114.8(6)
C26 C27 C28 115.2(6)
C27 C28 C29 129.3(6)
C27 C28 S4 108.5(5)
C29 C28 S4 122.1(5)
C24 C23 C22 111.0(6)
C4 C5 C6 114.7(7)
C4 C3 C2 110.9(6)
C22 C21 C20 126.4(6)
C22 C21 S2 111.7(5)
C20 C21 S2 121.7(5)
N2 C2 C3 112.5(5)
N2 C2 C1 109.3(4)
C3 C2 C1 110.2(6)
C8 C9 C10 111.4(7)
C12 C13 C14 112.2(6)
N2 C20 C21 111.5(5)
C1 C6 C5 105.4(6)
C5 C4 C3 112.0(6)
C34 C35 C34A 38.3(9)
C34 C35 Pd1 68.5(8)
C34A C35 Pd1 65.0(7)
C34A C33 C34 40.7(12)
C34A C33 Pd1 75.5(12)
C34 C33 Pd1 65.6(5)
C35 C34 C33 135.1(13)
C35 C34 Pd1 82.9(9)
C33 C34 Pd1 70.7(6)
C33 C34A C35 134.7(16)
C33 C34A Pd1 77.8(11)
C35 C34A Pd1 70.4(7)
C15 C16 C17 123.7(5)
C15 C16 S5 122.8(5)
C17 C16 S5 113.5(4)
C19 C18 C17 118.3(8)
C18 C19 S5 115.9(7)
C19 S5 C16 97.1(4)
C18 C17 C16 95.2(4)
C28 C29 C30 124.4(5)
C28 C29 S6 122.4(4)
C30 C29 S6 113.0(4)
C31 C30 C29 102.4(5)
C32 S6 C29 92.5(4)
C32 C31 C30 114.2(8)
C31 C32 S6 117.9(8)
F2 P1 F6 97.8(6)
F2 P1 F1 172.1(6)
F6 P1 F1 89.5(6)
F2 P1 F3 91.4(6)
F6 P1 F3 88.1(4)
F1 P1 F3 85.8(6)
F2 P1 F5 89.2(6)
F6 P1 F5 93.7(4)
F1 P1 F5 93.4(6)
F3 P1 F5 178.1(5)
F2 P1 F4 87.1(5)
F6 P1 F4 174.9(6)
F1 P1 F4 85.7(5)
F3 P1 F4 93.3(4)
F5 P1 F4 84.9(4)

loop_
_geom_bond_atom_site_label_1
_geom_bond_atom_site_label_2
_geom_bond_distance
Pd1 C34 2.063(12)
Pd1 N2 2.102(5)
Pd1 N1 2.110(5)
Pd1 C34A 2.117(17)
Pd1 C33 2.137(9)
Pd1 C35 2.199(8)
S1 C11 1.707(6)
S1 C8 1.720(8)
S4 C28 1.707(6)
S4 C25 1.720(6)
S3 C15 1.709(7)
S3 C12 1.727(6)
S2 C21 1.703(7)
S2 C24 1.714(6)
N2 C20 1.489(9)
N2 C2 1.494(8)
C8 C9 1.334(10)
C8 C7 1.523(9)
C15 C14 1.349(9)
C15 C16 1.467(8)
N1 C1 1.462(8)
N1 C7 1.468(8)
C11 C10 1.372(9)
C11 C12 1.444(9)
C26 C27 1.339(10)
C26 C25 1.357(8)
C25 C24 1.426(8)
C1 C6 1.527(10)
C1 C2 1.569(9)
C24 C23 1.374(9)
C12 C13 1.350(9)
C22 C21 1.349(9)
C22 C23 1.483(10)
C14 C13 1.416(10)
C10 C9 1.403(10)
C27 C28 1.369(9)
C28 C29 1.446(9)
C5 C4 1.436(11)
C5 C6 1.597(11)
C3 C4 1.532(12)
C3 C2 1.550(9)
C21 C20 1.494(9)
C35 C34 1.062(14)
C35 C34A 1.64(2)
C33 C34A 0.983(18)
C33 C34 1.563(15)
C16 C17 1.604(8)
C16 S5 1.606(7)
C18 C19 1.287(12)
C18 C17 1.546(9)
C19 S5 1.524(9)
C29 C30 1.508(7)
C29 S6 1.656(7)
C30 C31 1.502(11)
S6 C32 1.619(8)
C31 C32 1.264(11)
P1 F2 1.453(7)
P1 F6 1.473(6)
P1 F1 1.516(7)
P1 F3 1.528(7)
P1 F5 1.547(7)
P1 F4 1.564(7)
